data_2108349
loop_
_publ_author_name
'Kr\"uger, Biljana'
'Kr\"uger, Hannes'
'Galuskin, Evgeny V.'
'Galuskina, Irina O.'
'Vapnik, Yevgeny'
'Olieric, Vincent'
'Pauluhn, Anuschka'

_publ_section_title
;
 Aravaite, Ba~2~Ca~18~(SiO~4~)~6~(PO~4~)~3~(CO~3~)F~3~O: modular structure
 and disorder of a new mineral with single and triple antiperovskite
 layers
;
_journal_coeditor_code LO5031SUP1
_journal_issue 6
_journal_name_full 'Acta Crystallographica Section B'
_journal_page_first 492
_journal_page_last 501
_journal_paper_doi 10.1107/S2052520618012271
_journal_volume 74
_journal_year 2018
_chemical_compound_source 'in spurrite rocks, Hatrurim Complex, Negev Desert, Israel'
_chemical_formula_sum 'C0.919 Ba2 Ca17.621 F3.462 Na0.379 O39.7 P2.96 Si6'
_chemical_formula_weight 1961.8
_chemical_name_mineral aravaite
_chemical_name_systematic ' ?'
_space_group_IT_number 166
_symmetry_cell_setting trigonal
_symmetry_Int_Tables_number 166
_symmetry_space_group_name_Hall '-R 3 2"'
_symmetry_space_group_name_H-M 'R -3 m :H'
_cell_angle_alpha 90
_cell_angle_beta 90
_cell_angle_gamma 120
_cell_formula_units_Z 3
_cell_length_a 7.12550(11)
_cell_length_b 7.12550(11)
_cell_length_c 66.2902(13)
_cell_measurement_reflns_used 2944
_cell_measurement_temperature 293
_cell_measurement_theta_max 32.0270
_cell_measurement_theta_min 2.7690
_cell_volume 2914.81(9)
_computing_cell_refinement 'CrysAlisPro 1.171.38.43 (Rigaku OD, 2015)'
_computing_data_collection
;
 Wojdyla, J. A.; Kaminski, J. W.; Panepucci, E.; Ebner, S.; Wang, X.;
 Gabadinho, J. & Wang, M. 
 DA+ data acquisition and analysis software at the Swiss Light Source 
 macromolecular crystallography beamlines 
 Journal of Synchroton Radiation, 2018, 25
 doi:10.1107/S1600577517014503
;
_computing_data_reduction
;
 XDS Version 2016-11-01
 Kabsch, W. 
 Integration, scaling, space-group assignment and post refinement 
 Acta Crystallographica, 2010, D66, 133-144
;
_computing_molecular_graphics 'Vesta 3'
_computing_structure_refinement 'Jana2006 Version: 6/5/2017'
_computing_structure_solution 'SIR2004, Burla et al. 2005'
_diffrn_ambient_temperature 293(2)
_diffrn_detector 'hybrid pixel CMOS'
_diffrn_detector_area_resol_mean 5.81
_diffrn_detector_type PILATUS2M-F
_diffrn_measured_fraction_theta_full 0.98
_diffrn_measured_fraction_theta_max 0.92
_diffrn_measurement_details
;
 Swiss Light Source, Paul Scherrer Insitute, Villigen, Switzerland
 Beamline X06DA (PXIII)
 single omega-scan
 1800 frames, detector distance = 120 mm
 Detector threshold setting 8750 eV
 oscillation 0.1 deg, 0.1 sec exposure
 vertical detector offset 67 mm
;
_diffrn_measurement_device 'multi-axis goniometer'
_diffrn_measurement_device_type PRIGo
_diffrn_measurement_method '\f scans'
_diffrn_measurement_specimen_support litho-loop
_diffrn_radiation_monochromator
;Bartels Monochromator with dual channel cut crystals (DCCM) 
 in (+--+) geometry
;
_diffrn_radiation_probe x-ray
_diffrn_radiation_source 'SLS super-bending magnet 2.9T, X06DA'
_diffrn_radiation_wavelength 0.70848
_diffrn_reflns_av_R_equivalents 0.0486
_diffrn_reflns_av_unetI/netI 0.0368
_diffrn_reflns_limit_h_max 9
_diffrn_reflns_limit_h_min -8
_diffrn_reflns_limit_k_max 6
_diffrn_reflns_limit_k_min -10
_diffrn_reflns_limit_l_max 96
_diffrn_reflns_limit_l_min -84
_diffrn_reflns_number 5677
_diffrn_reflns_reduction_process
;
 XDS Version 2016-11-01
 Kabsch, W. 
 Integration, scaling, space-group assignment and post refinement 
 Acta Crystallographica, 2010, D66, 133-144
;
_diffrn_reflns_theta_full 30.7
_diffrn_reflns_theta_max 32.03
_diffrn_reflns_theta_min 0.92
_diffrn_source synchrotron
_exptl_absorpt_coefficient_mu 4.701
_exptl_absorpt_correction_type empirical
_exptl_absorpt_process_details
;XDS Version 2016-11-01
 Kabsch, W. 
 Integration, scaling, space-group assignment and post refinement 
 Acta Crystallographica, 2010, D66, 133-144
;
_exptl_crystal_colour black
_exptl_crystal_density_diffrn 3.3529
_exptl_crystal_density_method 'not measured'
_exptl_crystal_description prism
_exptl_crystal_F_000 2854
_exptl_crystal_size_max 0.06
_exptl_crystal_size_mid 0.025
_exptl_crystal_size_min 0.025
_refine_diff_density_max 12.08
_refine_diff_density_min -2.45
_refine_ls_extinction_method none
_refine_ls_goodness_of_fit_gt 3.81
_refine_ls_goodness_of_fit_ref 3.60
_refine_ls_number_constraints 0
_refine_ls_number_parameters 85
_refine_ls_number_reflns 1291
_refine_ls_number_restraints 0
_refine_ls_R_factor_all 0.0851
_refine_ls_R_factor_gt 0.0820
_refine_ls_shift/su_max 0.0486
_refine_ls_shift/su_mean 0.0039
_refine_ls_structure_factor_coef Fsqd
_refine_ls_weighting_details w=1/(\s^2^(I)+0.0004I^2^)
_refine_ls_weighting_scheme sigma
_refine_ls_wR_factor_gt 0.1829
_refine_ls_wR_factor_ref 0.1842
_reflns_number_gt 1145
_reflns_number_total 1291
_reflns_threshold_expression I>3\s(I)
_cod_data_source_file lo5031sup1.cif
_cod_data_source_block I
_cod_original_cell_volume 2914.81(8)
_cod_original_sg_symbol_Hall '-R 3;-2'
_cod_original_sg_symbol_H-M 'R -3 m'
_cod_database_code 2108349

loop_
_space_group_symop_id
_space_group_symop_operation_xyz
1 x,y,z
2 -y,x-y,z
3 -x+y,-x,z
4 y,x,-z
5 x-y,-y,-z
6 -x,-x+y,-z
7 -x,-y,-z
8 y,-x+y,-z
9 x-y,x,-z
10 -y,-x,z
11 -x+y,y,z
12 x,x-y,z
13 x+2/3,y+1/3,z+1/3
14 -y+2/3,x-y+1/3,z+1/3
15 -x+y+2/3,-x+1/3,z+1/3
16 y+2/3,x+1/3,-z+1/3
17 x-y+2/3,-y+1/3,-z+1/3
18 -x+2/3,-x+y+1/3,-z+1/3
19 -x+2/3,-y+1/3,-z+1/3
20 y+2/3,-x+y+1/3,-z+1/3
21 x-y+2/3,x+1/3,-z+1/3
22 -y+2/3,-x+1/3,z+1/3
23 -x+y+2/3,y+1/3,z+1/3
24 x+2/3,x-y+1/3,z+1/3
25 x+1/3,y+2/3,z+2/3
26 -y+1/3,x-y+2/3,z+2/3
27 -x+y+1/3,-x+2/3,z+2/3
28 y+1/3,x+2/3,-z+2/3
29 x-y+1/3,-y+2/3,-z+2/3
30 -x+1/3,-x+y+2/3,-z+2/3
31 -x+1/3,-y+2/3,-z+2/3
32 y+1/3,-x+y+2/3,-z+2/3
33 x-y+1/3,x+2/3,-z+2/3
34 -y+1/3,-x+2/3,z+2/3
35 -x+y+1/3,y+2/3,z+2/3
36 x+1/3,x-y+2/3,z+2/3

loop_
_atom_site_label
_atom_site_type_symbol
_atom_site_fract_x
_atom_site_fract_y
_atom_site_fract_z
_atom_site_adp_type
_atom_site_U_iso_or_equiv
_atom_site_site_symmetry_multiplicity
_atom_site_occupancy
_atom_site_calc_flag
Ba1 Ba 0 0 0.270337(10) Uani 0.0140(3) 6 1 d
Ca1 Ca 0.49749(8) 0.99499(16) 0.23253(2) Uani 0.0066(4) 18 1 d
Ca2 Ca 0.98845(19) 0.49422(9) 0.30918(2) Uani 0.0086(4) 18 1 d
Ca3 Ca 0.48954(9) 0.97909(18) 0.146883(19) Uani 0.0058(4) 18 0.937(12) d
Na3 Na 0.48954(9) 0.97909(18) 0.146883(19) Uani 0.0058(4) 18 0.063(12) d
T1 Si 0.666667 0.333333 0.19130(4) Uani 0.0022(5) 6 1 d
T2 Si 0.333333 0.666667 0.34596(4) Uiso 0.0015(5) 6 1 d
T3 Si 0 0 0.21838(4) Uani 0.0022(5) 6 1 d
T4 P 0.666667 0.333333 0.26572(5) Uani 0.0063(8) 6 0.940(12) d
T5p P 0.333333 0.666667 0.27450(7) Uiso 0.0071(13) 6 0.54(2) d
T5c C 0.333333 0.666667 0.27450(7) Uiso 0.0071(13) 6 0.46(2) d
O1 O 0.2223(4) 0.7777(4) 0.28273(8) Uani 0.017(2) 18 0.865(14) d
O2 O 0.333333 0.666667 0.25243(12) Uani 0.012(2) 6 1 d
O3 O 0.4578(4) 0.9155(7) 0.35310(8) Uani 0.0193(16) 18 1 d
O4 O 0.666667 0.333333 0.28903(12) Uani 0.0103(19) 6 1 d
O5 O 0.5421(3) 0.0842(7) 0.18354(7) Uiso 0.0101(8) 18 1 d
O6 O 0.333333 0.666667 0.32173(13) Uani 0.018(2) 6 1 d
O7 O 0.666667 0.333333 0.21597(11) Uani 0.0088(19) 6 1 d
O8 O 0.7482(6) 0.8741(3) 0.22475(7) Uani 0.0111(14) 18 1 d
O9 O 0.7834(3) 0.2166(3) 0.25706(6) Uani 0.0114(14) 18 1 d
O10 O 0 0 0.19203(11) Uiso 0.0031 6 1 d
O11 O 0.333333 0.666667 0.166667 Uiso 0.002(2) 3 0.53(16) d
F1 F 0.333333 0.666667 0.166667 Uiso 0.002(2) 3 0.47(16) d
F2 F 0.666667 0.333333 0.333333 Uani 0.013(2) 3 1 d
F3 F 0.333333 0.666667 0.12406(10) Uani 0.0082(18) 6 0.993(19) d

loop_
_atom_site_aniso_label
_atom_site_aniso_type_symbol
_atom_site_aniso_U_11
_atom_site_aniso_U_22
_atom_site_aniso_U_33
_atom_site_aniso_U_12
_atom_site_aniso_U_13
_atom_site_aniso_U_23
Ba1 Ba 0.0142(3) 0.0142(3) 0.0135(4) 0.00711(16) 0 0
Ca1 Ca 0.0017(5) 0.0015(6) 0.0164(7) 0.0008(3) -0.0007(2) -0.0014(4)
Ca2 Ca 0.0033(6) 0.0028(5) 0.0201(8) 0.0016(3) -0.0010(4) -0.0005(2)
Ca3 Ca 0.0023(5) 0.0034(6) 0.0119(7) 0.0017(3) 0.0006(2) 0.0012(4)
Na3 Na 0.0023(5) 0.0034(6) 0.0119(7) 0.0017(3) 0.0006(2) 0.0012(4)
T1 Si 0.0003(5) 0.0003(5) 0.0058(9) 0.0002(3) 0 0
T3 Si 0.0003(5) 0.0003(5) 0.0058(9) 0.0002(3) 0 0
T4 P 0.0069(10) 0.0069(10) 0.0051(14) 0.0035(5) 0 0
O1 O 0.022(2) 0.022(2) 0.010(3) 0.013(2) -0.0006(10) 0.0006(10)
O2 O 0.014(2) 0.014(2) 0.008(4) 0.0072(12) 0 0
O3 O 0.0065(15) 0.0035(19) 0.047(3) 0.0017(10) -0.0052(10) -0.010(2)
O4 O 0.013(2) 0.013(2) 0.005(4) 0.0066(11) 0 0
O6 O 0.021(3) 0.021(3) 0.012(4) 0.0104(14) 0 0
O7 O 0.009(2) 0.009(2) 0.008(4) 0.0046(11) 0 0
O8 O 0.0023(18) 0.0063(14) 0.023(3) 0.0011(9) 0.0020(16) 0.0010(8)
O9 O 0.0129(15) 0.0129(15) 0.012(2) 0.0092(18) -0.0013(8) 0.0013(8)
F2 F 0.016(3) 0.016(3) 0.007(4) 0.0079(14) 0 0
F3 F 0.008(2) 0.008(2) 0.009(3) 0.0038(10) 0 0

loop_
_atom_type_symbol
_atom_type_scat_dispersion_real
_atom_type_scat_dispersion_imag
_atom_type_scat_source
C 0.0034 0.0017 'International Tables Vol C tables 4.2.6.8 and 6.1.1.1'
Ba -0.3244 2.2819 'International Tables Vol C tables 4.2.6.8 and 6.1.1.1'
Ca 0.2262 0.3064 'International Tables Vol C tables 4.2.6.8 and 6.1.1.1'
F 0.0171 0.0103 'International Tables Vol C tables 4.2.6.8 and 6.1.1.1'
Na 0.0368 0.0255 'International Tables Vol C tables 4.2.6.8 and 6.1.1.1'
O 0.0106 0.0060 'International Tables Vol C tables 4.2.6.8 and 6.1.1.1'
P 0.1023 0.0942 'International Tables Vol C tables 4.2.6.8 and 6.1.1.1'
Si 0.0817 0.0704 'International Tables Vol C tables 4.2.6.8 and 6.1.1.1'

loop_
_geom_bond_atom_site_label_1
_geom_bond_atom_site_label_2
_geom_bond_site_symmetry_2
_geom_bond_distance
Ba1 T2 28_445 3.339(3)
Ba1 T3 . 3.444(3)
Ba1 O1 1_545 2.864(4)
Ba1 O1 2_665 2.864(4)
Ba1 O1 3_455 2.864(4)
Ba1 O3 28_445 3.251(5)
Ba1 O3 29_555 3.251(5)
Ba1 O3 30_545 3.251(6)
Ba1 O8 1_445 3.398(5)
Ba1 O8 2_655 3.398(5)
Ba1 O8 3_565 3.398(5)
Ba1 O9 1_455 2.815(3)
Ba1 O9 2_545 2.815(3)
Ba1 O9 3_665 2.815(3)
Ca1 T1 1_565 3.439(3)
Ca1 T4 1_565 3.033(2)
Ca1 T5p . 3.442(4)
Ca1 T5c . 3.442(4)
Ca1 O2 . 2.418(4)
Ca1 O5 1_565 3.294(5)
Ca1 O7 1_565 2.359(4)
Ca1 O8 . 2.395(5)
Ca1 O8 2_665 2.395(3)
Ca1 O9 1_565 2.464(3)
Ca1 O9 3_675 2.464(4)
Ca1 F3 16_455 2.546(4)
Ca2 Ca2 2_655 3.4393(17)
Ca2 Ca2 3_665 3.4393(12)
Ca2 T2 1_655 3.236(2)
Ca2 T4 . 3.499(3)
Ca2 T5p 1_655 3.133(3)
Ca2 T5c 1_655 3.133(3)
Ca2 O1 1_655 2.563(4)
Ca2 O1 2_765 2.563(5)
Ca2 O3 2_765 2.971(6)
Ca2 O3 29_665 2.357(7)
Ca2 O3 30_645 2.357(6)
Ca2 O4 . 2.393(4)
Ca2 O6 1_655 2.285(3)
Ca2 F2 . 2.5507(12)
Ca3 Ca3 2_665 3.3392(12)
Ca3 Ca3 3_565 3.3392(16)
Ca3 Ca3 16_455 3.2552(18)
Ca3 Ca3 18_555 3.2552(15)
Ca3 Na3 . 0
Ca3 Na3 2_665 3.3392(12)
Ca3 Na3 3_565 3.3392(16)
Ca3 Na3 16_455 3.2552(18)
Ca3 Na3 18_555 3.2552(15)
Ca3 T3 16_565 3.043(2)
Ca3 O5 1_565 2.515(5)
Ca3 O5 16_555 2.329(5)
Ca3 O5 18_565 2.329(3)
Ca3 O8 16_455 2.616(5)
Ca3 O10 16_565 2.2170(16)
Ca3 O11 . 2.3317(12)
Ca3 F1 . 2.3317(12)
Ca3 F3 . 2.451(4)
Na3 Na3 2_665 3.3392(12)
Na3 Na3 3_565 3.3392(16)
Na3 Na3 16_455 3.2552(18)
Na3 Na3 18_555 3.2552(15)
Na3 T3 16_565 3.043(2)
Na3 O5 1_565 2.515(5)
Na3 O5 16_555 2.329(5)
Na3 O5 18_565 2.329(3)
Na3 O8 16_455 2.616(5)
Na3 O10 16_565 2.2170(16)
Na3 O11 . 2.3317(12)
Na3 F1 . 2.3317(12)
Na3 F3 . 2.451(4)
T1 O5 . 1.621(4)
T1 O5 2_655 1.621(4)
T1 O5 3_665 1.621(5)
T1 O7 . 1.636(8)
T1 O10 16_555 3.314(8)
T2 O3 . 1.607(5)
T2 O3 2_665 1.607(5)
T2 O3 3_565 1.607(5)
T2 O6 . 1.606(9)
T3 O8 1_445 1.610(4)
T3 O8 2_655 1.610(5)
T3 O8 3_565 1.610(4)
T3 O10 . 1.747(7)
T4 O4 . 1.545(8)
T4 O7 . 3.298(8)
T4 O9 . 1.551(3)
T4 O9 2_655 1.551(3)
T4 O9 3_665 1.551(3)
T5p T5c . 0
T5p O1 . 1.475(4)
T5p O1 2_665 1.475(4)
T5p O1 3_565 1.475(4)
T5p O2 . 1.463(9)
T5p O6 . 3.130(10)
T5c O1 . 1.475(4)
T5c O1 2_665 1.475(4)
T5c O1 3_565 1.475(4)
T5c O2 . 1.463(9)
T5c O6 . 3.130(10)
O1 O1 2_665 2.373(6)
O1 O1 3_565 2.373(6)
O1 O2 . 2.431(8)
O1 O3 28_455 3.139(6)
O1 O3 29_565 3.139(7)
O1 O6 . 2.926(9)
O1 O9 2_555 3.199(5)
O1 O9 3_675 3.199(5)
O2 O8 . 3.150(6)
O2 O8 2_665 3.150(7)
O2 O8 3_565 3.150(6)
O2 F3 16_455 2.861(10)
O3 O3 2_665 2.660(5)
O3 O3 3_565 2.660(7)
O3 O4 28_555 3.048(6)
O3 O6 . 2.585(9)
O3 F2 1_565 2.892(5)
O4 O9 . 2.563(7)
O4 O9 2_655 2.563(7)
O4 O9 3_665 2.563(7)
O4 F2 . 2.937(8)
O5 O5 2_655 2.663(5)
O5 O5 3_665 2.663(6)
O5 O5 16_545 3.412(7)
O5 O5 18_555 3.412(5)
O5 O7 . 2.643(7)
O5 O10 16_555 3.194(7)
O5 O11 1_545 2.809(4)
O5 F1 1_545 2.809(4)
O5 F3 16_445 3.090(6)
O7 O9 . 3.081(8)
O7 O9 2_655 3.081(8)
O7 O9 3_665 3.081(8)
O8 O8 2_765 2.691(6)
O8 O8 3_675 2.691(4)
O8 O9 1_565 3.162(5)
O8 O9 2_655 3.162(6)
O8 O10 1_665 2.668(7)
O8 F3 16_455 2.758(5)
O9 O9 2_655 2.495(5)
O9 O9 3_665 2.495(5)
O11 F1 . 0
O11 F3 . 2.825(6)
O11 F3 16_455 2.825(6)
F1 F3 . 2.825(6)
F1 F3 16_455 2.825(6)

_cod_database_fobs_code 2108349
